data_7218600
loop_
_publ_author_name
'Zhou, Kun'
'Qin, Chao'
'Yan, Li-Kai'
'Wang, Fang-Ming'
'Su, Zhong-Min'

_publ_section_title
;
 Facile assembly of 1D multinuclear Agn (n = 11, 11, 12) alkynly chains
 with CF3COO--/CH3COO-- as auxiliary ligand
;
_journal_name_full 'RSC Adv.'
_journal_paper_doi 10.1039/C4RA09876E
_journal_year 2014
_chemical_formula_sum 'C47 H58 Ag11 F15 O11'
_chemical_formula_weight 2266.47
_chemical_name_systematic
;
 ?
;
_space_group_IT_number 2
_symmetry_cell_setting triclinic
_symmetry_space_group_name_Hall '-P 1'
_symmetry_space_group_name_H-M 'P -1'
_atom_sites_solution_hydrogens geom
_atom_sites_solution_primary direct
_atom_sites_solution_secondary difmap
_audit_creation_method SHELXL-97
_cell_angle_alpha 110.957(4)
_cell_angle_beta 92.602(4)
_cell_angle_gamma 117.093(3)
_cell_formula_units_Z 2
_cell_length_a 14.551(4)
_cell_length_b 14.805(4)
_cell_length_c 18.520(7)
_cell_measurement_reflns_used 15742
_cell_measurement_temperature 293(2)
_cell_measurement_theta_max 25.00
_cell_measurement_theta_min 1.62
_cell_volume 3211.2(17)
_computing_cell_refinement 'SAINT (Bruker, 1999)'
_computing_data_collection 'SMART (Bruker, 1997)'
_computing_data_reduction SAINT
_computing_molecular_graphics 'SHELXTL-PLUS (Sheldrick, 1990)'
_computing_publication_material SHELXL-97
_computing_structure_refinement 'SHELXL-97 (Sheldrick, 2008)'
_computing_structure_solution 'SHELXL-97 (Sheldrick, 2008)'
_diffrn_ambient_temperature 293(2)
_diffrn_measured_fraction_theta_full 0.973
_diffrn_measured_fraction_theta_max 0.973
_diffrn_measurement_device_type 'Bruker APEX CCD area-detector'
_diffrn_measurement_method '\w scans'
_diffrn_radiation_monochromator graphite
_diffrn_radiation_source 'fine-focus sealed tube'
_diffrn_radiation_type MoK\a
_diffrn_radiation_wavelength 0.71073
_diffrn_reflns_av_R_equivalents 0.0573
_diffrn_reflns_av_sigmaI/netI 0.1671
_diffrn_reflns_limit_h_max 17
_diffrn_reflns_limit_h_min -17
_diffrn_reflns_limit_k_max 13
_diffrn_reflns_limit_k_min -17
_diffrn_reflns_limit_l_max 22
_diffrn_reflns_limit_l_min -17
_diffrn_reflns_number 15742
_diffrn_reflns_theta_full 25.00
_diffrn_reflns_theta_max 25.00
_diffrn_reflns_theta_min 1.62
_exptl_absorpt_coefficient_mu 3.367
_exptl_absorpt_correction_T_max 0.5246
_exptl_absorpt_correction_T_min 0.5114
_exptl_absorpt_correction_type multi-scan
_exptl_absorpt_process_details 'SADABS (Sheldrick, 1996)'
_exptl_crystal_colour colorless
_exptl_crystal_density_diffrn 2.344
_exptl_crystal_density_method 'not measured'
_exptl_crystal_description block
_exptl_crystal_F_000 2152
_exptl_crystal_size_max 0.23
_exptl_crystal_size_mid 0.22
_exptl_crystal_size_min 0.22
_refine_diff_density_max 1.596
_refine_diff_density_min -0.899
_refine_diff_density_rms 0.200
_refine_ls_extinction_method none
_refine_ls_goodness_of_fit_ref 0.950
_refine_ls_hydrogen_treatment mixed
_refine_ls_matrix_type full
_refine_ls_number_parameters 492
_refine_ls_number_reflns 11016
_refine_ls_number_restraints 65
_refine_ls_restrained_S_all 0.949
_refine_ls_R_factor_all 0.1989
_refine_ls_R_factor_gt 0.0781
_refine_ls_shift/su_max 0.000
_refine_ls_shift/su_mean 0.000
_refine_ls_structure_factor_coef Fsqd
_refine_ls_weighting_details 'calc w=1/[\s^2^(Fo^2^)+(0.1000P)^2^+0.0000P] where P=(Fo^2^+2Fc^2^)/3'
_refine_ls_weighting_scheme calc
_refine_ls_wR_factor_gt 0.1667
_refine_ls_wR_factor_ref 0.2233
_reflns_number_gt 4624
_reflns_number_total 11016
_reflns_threshold_expression >2\s(I)
_cod_data_source_file c4ra09876e2.cif
_cod_data_source_block 926484
_cod_original_sg_symbol_H-M P-1
_cod_database_code 7218600

loop_
_symmetry_equiv_pos_as_xyz
'x, y, z'
'-x, -y, -z'

loop_
_atom_site_label
_atom_site_type_symbol
_atom_site_fract_x
_atom_site_fract_y
_atom_site_fract_z
_atom_site_U_iso_or_equiv
_atom_site_adp_type
_atom_site_occupancy
_atom_site_symmetry_multiplicity
_atom_site_calc_flag
_atom_site_refinement_flags
_atom_site_disorder_assembly
_atom_site_disorder_group
Ag1 Ag 0.05956(12) 0.10769(12) 0.42028(9) 0.0511(4) Uani 1 1 d . . .
Ag2 Ag 0.14817(13) 0.07143(12) 0.03929(9) 0.0561(4) Uani 1 1 d . . .
Ag3 Ag 0.04959(11) 0.02823(12) 0.19730(9) 0.0502(4) Uani 1 1 d . . .
Ag4 Ag 0.20934(13) -0.03981(13) 0.13340(9) 0.0591(5) Uani 1 1 d . . .
Ag5 Ag -0.12504(14) -0.08391(13) 0.29644(10) 0.0665(5) Uani 1 1 d . . .
Ag6 Ag 0.21083(13) 0.07116(14) 0.33675(9) 0.0608(5) Uani 1 1 d . . .
Ag7 Ag 0.17590(15) 0.25168(14) 0.20880(10) 0.0691(5) Uani 1 1 d . . .
Ag8 Ag -0.05718(15) 0.13294(13) 0.28589(10) 0.0678(5) Uani 1 1 d . . .
Ag9 Ag -0.12673(14) -0.01230(16) 0.47848(11) 0.0760(6) Uani 1 1 d . . .
Ag10 Ag 0.12842(15) 0.19001(14) -0.06265(9) 0.0698(5) Uani 1 1 d . . .
Ag11 Ag 0.0320(3) -0.1305(3) -0.1035(2) 0.0723(11) Uani 0.50 1 d PU . 1
Ag11 Ag 0.0066(3) -0.1624(3) -0.0622(3) 0.0720(11) Uani 0.50 1 d PU . 2
C1 C 0.1985(16) 0.3632(15) 0.3866(10) 0.053(5) Uiso 1 1 d D . .
C2 C 0.2538(16) 0.4529(14) 0.4728(10) 0.093(8) Uiso 1 1 d D . .
C3 C 0.3115(14) -0.0841(17) 0.2665(14) 0.059(6) Uiso 1 1 d D . .
C4 C 0.3748(15) -0.1372(15) 0.2827(10) 0.089(8) Uiso 1 1 d D . .
C5 C -0.018(2) 0.3341(19) 0.2516(16) 0.081(7) Uiso 1 1 d D . .
C6 C 0.0008(19) 0.454(2) 0.2889(15) 0.144(13) Uiso 1 1 d D . .
C7 C 0.0238(15) -0.1998(13) 0.1944(12) 0.050(5) Uiso 1 1 d D . .
C8 C 0.0194(13) -0.3085(12) 0.1868(10) 0.076(7) Uiso 1 1 d D . .
C9 C -0.2522(15) -0.3370(15) 0.1723(13) 0.055(5) Uiso 1 1 d D . .
C10 C -0.3263(16) -0.4580(14) 0.1603(11) 0.097(8) Uiso 1 1 d D . .
C11 C 0.1676(15) -0.0679(15) 0.0039(11) 0.056(5) Uiso 1 1 d D . .
C12 C 0.2047(16) -0.1334(16) -0.0052(11) 0.060(6) Uiso 1 1 d D . .
C13 C 0.2528(16) -0.2056(16) -0.0273(10) 0.068(6) Uiso 1 1 d D . .
C14 C 0.184(2) -0.302(2) -0.0057(18) 0.143(12) Uiso 1 1 d D . .
H14A H 0.1117 -0.3424 -0.0375 0.215 Uiso 1 1 calc R . .
H14B H 0.1845 -0.2727 0.0498 0.215 Uiso 1 1 calc R . .
H14C H 0.2113 -0.3522 -0.0160 0.215 Uiso 1 1 calc R . .
C15 C 0.241(2) -0.253(2) -0.1178(11) 0.123(10) Uiso 1 1 d D . .
H15A H 0.1680 -0.2895 -0.1453 0.185 Uiso 1 1 calc R . .
H15B H 0.2659 -0.3054 -0.1327 0.185 Uiso 1 1 calc R . .
H15C H 0.2834 -0.1924 -0.1319 0.185 Uiso 1 1 calc R . .
C16 C 0.362(2) -0.142(3) 0.0216(17) 0.134(11) Uiso 1 1 d . . .
H16A H 0.3621 -0.1150 0.0771 0.201 Uiso 1 1 calc R . .
H16B H 0.4039 -0.0799 0.0094 0.201 Uiso 1 1 calc R . .
H16C H 0.3922 -0.1900 0.0105 0.201 Uiso 1 1 calc R . .
C17 C 0.1107(12) 0.0268(14) -0.1650(10) 0.046(5) Uiso 1 1 d D . .
C18 C 0.2121(11) 0.0699(13) -0.1492(9) 0.034(4) Uiso 1 1 d D . .
C19 C 0.3273(14) 0.1130(12) -0.1286(8) 0.061(6) Uiso 1 1 d D . .
C20 C 0.346(2) 0.0155(18) -0.1406(16) 0.116(10) Uiso 1 1 d D . .
H20A H 0.4217 0.0435 -0.1268 0.174 Uiso 1 1 calc R . .
H20B H 0.3166 -0.0383 -0.1955 0.174 Uiso 1 1 calc R . .
H20C H 0.3131 -0.0197 -0.1070 0.174 Uiso 1 1 calc R . .
C21 C 0.380(2) 0.164(2) -0.1851(14) 0.114(10) Uiso 1 1 d D . .
H21A H 0.4549 0.1923 -0.1712 0.171 Uiso 1 1 calc R . .
H21B H 0.3674 0.2242 -0.1801 0.171 Uiso 1 1 calc R . .
H21C H 0.3493 0.1075 -0.2391 0.171 Uiso 1 1 calc R . .
C22 C 0.379(2) 0.2051(18) -0.0428(9) 0.105(9) Uiso 1 1 d D . .
H22A H 0.4541 0.2320 -0.0304 0.158 Uiso 1 1 calc R . .
H22B H 0.3474 0.1749 -0.0064 0.158 Uiso 1 1 calc R . .
H22C H 0.3677 0.2658 -0.0380 0.158 Uiso 1 1 calc R . .
C23 C 0.1591(17) 0.2260(18) 0.0720(12) 0.066(6) Uiso 1 1 d . . .
C24 C 0.1985(16) 0.3255(18) 0.0931(12) 0.061(6) Uiso 1 1 d . . .
C25 C 0.2503(13) 0.4504(16) 0.1180(9) 0.086(7) Uiso 1 1 d D . .
C26 C 0.3498(17) 0.487(2) 0.0853(16) 0.125(10) Uiso 1 1 d D . .
H26A H 0.4006 0.4757 0.1105 0.188 Uiso 1 1 calc R . .
H26B H 0.3810 0.5643 0.0961 0.188 Uiso 1 1 calc R . .
H26C H 0.3301 0.4423 0.0286 0.188 Uiso 1 1 calc R . .
C27 C 0.1699(18) 0.472(2) 0.0817(14) 0.104(9) Uiso 1 1 d D . .
H27A H 0.2009 0.5513 0.0972 0.156 Uiso 1 1 calc R . .
H27B H 0.1068 0.4457 0.1007 0.156 Uiso 1 1 calc R . .
H27C H 0.1517 0.4336 0.0245 0.156 Uiso 1 1 calc R . .
C28 C 0.280(2) 0.508(2) 0.2096(10) 0.105(9) Uiso 1 1 d D . .
H28A H 0.3295 0.4926 0.2306 0.158 Uiso 1 1 calc R . .
H28B H 0.2165 0.4804 0.2284 0.158 Uiso 1 1 calc R . .
H28C H 0.3113 0.5876 0.2272 0.158 Uiso 1 1 calc R . .
C29 C 0.2051(13) 0.1294(16) 0.4645(10) 0.057(5) Uiso 1 1 d D . .
C30 C 0.2946(13) 0.1675(15) 0.5112(10) 0.049(5) Uiso 1 1 d D . .
C31 C 0.4003(14) 0.2263(14) 0.5593(10) 0.068(6) Uiso 1 1 d D . .
C32 C 0.459(3) 0.3519(15) 0.579(2) 0.171(15) Uiso 1 1 d D . .
H32A H 0.4589 0.3617 0.5309 0.257 Uiso 1 1 calc R . .
H32B H 0.5310 0.3865 0.6090 0.257 Uiso 1 1 calc R . .
H32C H 0.4232 0.3862 0.6110 0.257 Uiso 1 1 calc R . .
C33 C 0.466(2) 0.180(3) 0.5136(17) 0.154(13) Uiso 1 1 d D . .
H33A H 0.4731 0.1956 0.4677 0.232 Uiso 1 1 calc R . .
H33B H 0.4300 0.0999 0.4968 0.232 Uiso 1 1 calc R . .
H33C H 0.5350 0.2139 0.5479 0.232 Uiso 1 1 calc R . .
C34 C 0.400(2) 0.199(2) 0.6319(13) 0.121(10) Uiso 1 1 d D . .
H34A H 0.4723 0.2378 0.6633 0.181 Uiso 1 1 calc R . .
H34B H 0.3706 0.1198 0.6140 0.181 Uiso 1 1 calc R . .
H34C H 0.3585 0.2228 0.6637 0.181 Uiso 1 1 calc R . .
C35 C -0.1022(16) 0.0684(17) 0.3911(11) 0.059(5) Uiso 1 1 d . . .
C36 C -0.1421(16) 0.1236(17) 0.4206(11) 0.058(5) Uiso 1 1 d . . .
C37 C -0.1872(13) 0.1994(13) 0.4538(9) 0.074(6) Uiso 1 1 d D . .
C38 C -0.215(2) 0.191(2) 0.5310(12) 0.119(10) Uiso 1 1 d D . .
H38A H -0.2702 0.1156 0.5185 0.179 Uiso 1 1 calc R . .
H38B H -0.2388 0.2420 0.5562 0.179 Uiso 1 1 calc R . .
H38C H -0.1525 0.2089 0.5665 0.179 Uiso 1 1 calc R . .
C39 C -0.2761(17) 0.178(2) 0.3910(13) 0.107(9) Uiso 1 1 d D . .
H39A H -0.3344 0.1029 0.3730 0.160 Uiso 1 1 calc R . .
H39B H -0.2490 0.1885 0.3465 0.160 Uiso 1 1 calc R . .
H39C H -0.3003 0.2300 0.4142 0.160 Uiso 1 1 calc R . .
C40 C -0.0988(16) 0.3208(14) 0.4777(13) 0.088(7) Uiso 1 1 d D . .
H40A H -0.1271 0.3699 0.4962 0.132 Uiso 1 1 calc R . .
H40B H -0.0721 0.3271 0.4322 0.132 Uiso 1 1 calc R . .
H40C H -0.0418 0.3414 0.5195 0.132 Uiso 1 1 calc R . .
C41 C 0.2188(15) 0.1220(15) 0.2330(10) 0.047(5) Uiso 1 1 d . . .
C42 C 0.3139(14) 0.1752(14) 0.2422(10) 0.040(4) Uiso 1 1 d . . .
C43 C 0.4293(16) 0.2455(17) 0.2538(11) 0.055(5) Uiso 1 1 d . . .
C44 C 0.471(3) 0.350(3) 0.321(2) 0.172(15) Uiso 1 1 d . . .
H44A H 0.5464 0.3939 0.3276 0.258 Uiso 1 1 calc R . .
H44B H 0.4585 0.3371 0.3679 0.258 Uiso 1 1 calc R . .
H44C H 0.4368 0.3887 0.3132 0.258 Uiso 1 1 calc R . .
C45 C 0.494(3) 0.187(3) 0.267(2) 0.167(14) Uiso 1 1 d . . .
H45A H 0.5686 0.2354 0.2743 0.250 Uiso 1 1 calc R . .
H45B H 0.4694 0.1174 0.2204 0.250 Uiso 1 1 calc R . .
H45C H 0.4823 0.1717 0.3128 0.250 Uiso 1 1 calc R . .
C46 C 0.447(3) 0.249(3) 0.1775(19) 0.160(14) Uiso 1 1 d . . .
H46A H 0.5221 0.2960 0.1836 0.239 Uiso 1 1 calc R . .
H46B H 0.4086 0.2795 0.1611 0.239 Uiso 1 1 calc R . .
H46C H 0.4231 0.1749 0.1378 0.239 Uiso 1 1 calc R . .
C47 C 0.088(2) 0.270(2) 0.6134(14) 0.100(8) Uiso 1 1 d . . .
H47A H 0.1302 0.3138 0.6677 0.150 Uiso 1 1 calc R . .
H47B H 0.0504 0.3031 0.6010 0.150 Uiso 1 1 calc R . .
H47C H 0.1344 0.2663 0.5782 0.150 Uiso 1 1 calc R . .
O1 O 0.2382(12) 0.3828(11) 0.3359(8) 0.077(4) Uani 1 1 d . . .
O2 O 0.1152(11) 0.2746(11) 0.3806(9) 0.074(4) Uani 1 1 d . . .
O3 O 0.2897(16) -0.0949(15) 0.2013(9) 0.106(6) Uani 1 1 d . . .
O4 O 0.2963(13) -0.0281(14) 0.3257(9) 0.090(5) Uani 1 1 d . . .
O5 O -0.0827(15) 0.2701(14) 0.2819(9) 0.097(5) Uani 1 1 d . . .
O6 O 0.0216(13) 0.3050(12) 0.1988(9) 0.084(5) Uani 1 1 d . . .
O7 O 0.0244(10) -0.1366(10) 0.2602(7) 0.056(3) Uani 1 1 d . . .
O8 O 0.0247(11) -0.1899(11) 0.1285(8) 0.064(4) Uani 1 1 d . . .
O9 O -0.2260(11) -0.2687(11) 0.2430(8) 0.069(4) Uani 1 1 d . . .
O10 O -0.2265(13) -0.3222(13) 0.1125(9) 0.093(5) Uani 1 1 d . . .
O11 O 0.0132(12) 0.1578(13) 0.6031(8) 0.079(4) Uiso 1 1 d . . .
F1 F 0.267(3) 0.5464(19) 0.4740(17) 0.109(4) Uiso 0.550(13) 1 d PD A 1
F2 F 0.3482(18) 0.464(2) 0.4862(17) 0.109(4) Uiso 0.550(13) 1 d PD A 1
F3 F 0.221(2) 0.421(2) 0.5282(14) 0.109(4) Uiso 0.550(13) 1 d PD A 1
F1' F 0.184(2) 0.469(3) 0.5099(18) 0.109(4) Uiso 0.450(13) 1 d PD A 2
F2' F 0.327(2) 0.5542(19) 0.488(2) 0.109(4) Uiso 0.450(13) 1 d PD A 2
F3' F 0.295(3) 0.423(3) 0.5168(18) 0.109(4) Uiso 0.450(13) 1 d PD A 2
F4 F 0.360(3) -0.2268(19) 0.2227(14) 0.100(4) Uiso 0.524(15) 1 d PD B 1
F5 F 0.368(3) -0.144(3) 0.3506(13) 0.100(4) Uiso 0.524(15) 1 d PD B 1
F6 F 0.4751(17) -0.073(2) 0.2896(18) 0.100(4) Uiso 0.524(15) 1 d PD B 1
F4' F 0.389(3) -0.187(3) 0.2139(13) 0.100(4) Uiso 0.476(15) 1 d PD B 2
F5' F 0.319(2) -0.215(2) 0.306(2) 0.100(4) Uiso 0.476(15) 1 d PD B 2
F6' F 0.453(2) -0.069(2) 0.3468(15) 0.100(4) Uiso 0.476(15) 1 d PD B 2
F7 F 0.101(2) 0.533(3) 0.320(3) 0.147(6) Uiso 0.46(3) 1 d PD C 1
F8 F -0.058(3) 0.467(4) 0.338(3) 0.147(6) Uiso 0.46(3) 1 d PD C 1
F9 F -0.023(5) 0.476(4) 0.231(2) 0.147(6) Uiso 0.46(3) 1 d PD C 1
F7' F 0.045(4) 0.499(3) 0.242(2) 0.147(6) Uiso 0.54(3) 1 d PD C 2
F8' F 0.074(3) 0.493(3) 0.3529(18) 0.147(6) Uiso 0.54(3) 1 d PD C 2
F9' F -0.088(2) 0.453(3) 0.297(3) 0.147(6) Uiso 0.54(3) 1 d PD C 2
F10 F 0.0751(18) -0.2870(18) 0.2544(11) 0.086(3) Uiso 0.586(11) 1 d PD D 1
F11 F 0.055(2) -0.3544(19) 0.1299(12) 0.086(3) Uiso 0.586(11) 1 d PD D 1
F12 F -0.0762(14) -0.3887(17) 0.1760(15) 0.086(3) Uiso 0.586(11) 1 d PD D 1
F10' F -0.047(2) -0.355(3) 0.2245(19) 0.086(3) Uiso 0.414(11) 1 d PD D 2
F11' F 0.1107(17) -0.303(3) 0.198(2) 0.086(3) Uiso 0.414(11) 1 d PD D 2
F12' F -0.035(3) -0.391(2) 0.1160(12) 0.086(3) Uiso 0.414(11) 1 d PD D 2
F13 F -0.348(3) -0.532(2) 0.0878(12) 0.111(4) Uiso 0.560(16) 1 d PD E 1
F14 F -0.409(2) -0.465(2) 0.1887(17) 0.111(4) Uiso 0.560(16) 1 d PD E 1
F15 F -0.280(2) -0.488(2) 0.2024(16) 0.111(4) Uiso 0.560(16) 1 d PD E 1
F13' F -0.300(3) -0.528(3) 0.114(2) 0.111(4) Uiso 0.440(16) 1 d PD E 2
F14' F -0.421(2) -0.496(3) 0.120(2) 0.111(4) Uiso 0.440(16) 1 d PD E 2
F15' F -0.323(3) -0.473(3) 0.2254(15) 0.111(4) Uiso 0.440(16) 1 d PD E 2

loop_
_atom_site_aniso_label
_atom_site_aniso_U_11
_atom_site_aniso_U_22
_atom_site_aniso_U_33
_atom_site_aniso_U_23
_atom_site_aniso_U_13
_atom_site_aniso_U_12
Ag1 0.0449(10) 0.0529(10) 0.0582(10) 0.0258(8) 0.0140(7) 0.0251(8)
Ag2 0.0660(12) 0.0422(9) 0.0598(10) 0.0166(8) 0.0096(8) 0.0315(9)
Ag3 0.0394(9) 0.0482(9) 0.0635(10) 0.0252(8) 0.0166(7) 0.0210(8)
Ag4 0.0659(12) 0.0555(10) 0.0597(10) 0.0249(8) 0.0188(8) 0.0330(9)
Ag5 0.0656(12) 0.0414(10) 0.0766(12) 0.0136(8) 0.0070(9) 0.0246(9)
Ag6 0.0652(12) 0.0771(12) 0.0577(10) 0.0354(9) 0.0256(8) 0.0434(10)
Ag7 0.0896(14) 0.0532(11) 0.0629(11) 0.0255(9) 0.0104(9) 0.0350(10)
Ag8 0.0834(14) 0.0471(10) 0.0723(11) 0.0232(9) 0.0181(9) 0.0343(10)
Ag9 0.0669(13) 0.0779(13) 0.0915(13) 0.0584(11) 0.0245(10) 0.0256(11)
Ag10 0.0892(14) 0.0650(12) 0.0531(10) 0.0165(9) 0.0072(9) 0.0449(11)
Ag11 0.071(3) 0.053(2) 0.075(3) 0.011(2) -0.008(2) 0.032(2)
Ag11 0.056(2) 0.056(2) 0.085(3) 0.017(2) 0.005(2) 0.024(2)
O1 0.089(12) 0.060(10) 0.055(9) 0.022(8) 0.024(8) 0.018(9)
O2 0.057(10) 0.050(9) 0.097(11) 0.039(8) 0.012(8) 0.008(8)
O3 0.19(2) 0.132(16) 0.069(11) 0.048(11) 0.040(11) 0.129(16)
O4 0.116(15) 0.104(13) 0.083(11) 0.044(10) 0.028(10) 0.079(12)
O5 0.141(17) 0.101(13) 0.101(13) 0.053(11) 0.057(12) 0.092(13)
O6 0.118(14) 0.057(10) 0.079(11) 0.028(8) 0.017(10) 0.047(10)
O7 0.051(9) 0.039(8) 0.064(9) 0.022(7) 0.018(7) 0.012(7)
O8 0.064(10) 0.060(9) 0.073(9) 0.037(8) 0.018(7) 0.029(8)
O9 0.056(10) 0.040(8) 0.084(11) 0.024(8) 0.009(8) 0.005(7)
O10 0.094(14) 0.079(12) 0.092(12) 0.032(10) 0.025(10) 0.037(11)

loop_
_atom_type_symbol
_atom_type_description
_atom_type_scat_dispersion_real
_atom_type_scat_dispersion_imag
_atom_type_scat_source
C C 0.0033 0.0016 'International Tables Vol C Tables 4.2.6.8 and 6.1.1.4'
H H 0.0000 0.0000 'International Tables Vol C Tables 4.2.6.8 and 6.1.1.4'
O O 0.0106 0.0060 'International Tables Vol C Tables 4.2.6.8 and 6.1.1.4'
Ag Ag -0.8971 1.1015 'International Tables Vol C Tables 4.2.6.8 and 6.1.1.4'
F F 0.0171 0.0103 'International Tables Vol C Tables 4.2.6.8 and 6.1.1.4'

loop_
_geom_angle_atom_site_label_1
_geom_angle_atom_site_label_2
_geom_angle_atom_site_label_3
_geom_angle
_geom_angle_site_symmetry_1
_geom_angle_site_symmetry_3
C29 Ag1 C35 167.9(7) . .
C29 Ag1 Ag6 50.2(5) . .
C35 Ag1 Ag6 137.7(5) . .
C29 Ag1 Ag5 131.0(5) . .
C35 Ag1 Ag5 48.3(5) . .
Ag6 Ag1 Ag5 94.26(7) . .
C29 Ag1 Ag9 118.2(5) . .
C35 Ag1 Ag9 49.6(5) . .
Ag6 Ag1 Ag9 140.34(7) . .
Ag5 Ag1 Ag9 64.94(6) . .
C29 Ag1 Ag9 46.9(5) . 2_556
C35 Ag1 Ag9 121.2(5) . 2_556
Ag6 Ag1 Ag9 82.66(6) . 2_556
Ag5 Ag1 Ag9 105.06(7) . 2_556
Ag9 Ag1 Ag9 71.93(7) . 2_556
C29 Ag1 Ag8 141.5(5) . .
C35 Ag1 Ag8 50.5(5) . .
Ag6 Ag1 Ag8 96.45(6) . .
Ag5 Ag1 Ag8 58.68(6) . .
Ag9 Ag1 Ag8 99.74(7) . .
Ag9 Ag1 Ag8 163.68(7) 2_556 .
C23 Ag2 C11 168.7(8) . .
C23 Ag2 Ag11 130.7(6) . .
C11 Ag2 Ag11 53.3(5) . .
C23 Ag2 Ag11 141.0(6) . .
C11 Ag2 Ag11 47.3(5) . .
Ag11 Ag2 Ag11 20.82(9) . .
C23 Ag2 Ag11 43.3(6) . 2
C11 Ag2 Ag11 147.6(5) . 2
Ag11 Ag2 Ag11 102.38(12) . 2
Ag11 Ag2 Ag11 101.93(11) . 2
C23 Ag2 Ag10 49.1(6) . .
C11 Ag2 Ag10 127.6(5) . .
Ag11 Ag2 Ag10 85.74(10) . .
Ag11 Ag2 Ag10 103.72(11) . .
Ag11 Ag2 Ag10 60.77(10) 2 .
C23 Ag2 Ag4 133.8(6) . .
C11 Ag2 Ag4 46.9(5) . .
Ag11 Ag2 Ag4 94.50(10) . .
Ag11 Ag2 Ag4 78.84(10) . .
Ag11 Ag2 Ag4 129.59(11) 2 .
Ag10 Ag2 Ag4 169.01(7) . .
C23 Ag2 Ag7 49.4(6) . .
C11 Ag2 Ag7 132.9(5) . .
Ag11 Ag2 Ag7 154.99(12) . .
Ag11 Ag2 Ag7 138.48(11) . .
Ag11 Ag2 Ag7 59.89(9) 2 .
Ag10 Ag2 Ag7 98.38(6) . .
Ag4 Ag2 Ag7 86.05(6) . .
C23 Ag2 Ag11 55.1(6) . 2
C11 Ag2 Ag11 136.1(6) . 2
Ag11 Ag2 Ag11 104.62(11) . 2
Ag11 Ag2 Ag11 97.51(11) . 2
Ag11 Ag2 Ag11 18.46(8) 2 2
Ag10 Ag2 Ag11 79.20(9) . 2
Ag4 Ag2 Ag11 111.26(10) . 2
Ag7 Ag2 Ag11 52.76(8) . 2
C17 Ag3 C41 166.2(7) 2 .
C17 Ag3 Ag8 54.8(5) 2 .
C41 Ag3 Ag8 116.1(5) . .
C17 Ag3 Ag7 110.4(5) 2 .
C41 Ag3 Ag7 56.0(5) . .
Ag8 Ag3 Ag7 79.57(6) . .
C17 Ag3 Ag4 138.5(5) 2 .
C41 Ag3 Ag4 50.9(5) . .
Ag8 Ag3 Ag4 166.75(7) . .
Ag7 Ag3 Ag4 92.73(6) . .
C17 Ag3 Ag10 50.5(5) 2 2
C41 Ag3 Ag10 138.7(5) . 2
Ag8 Ag3 Ag10 104.85(7) . 2
Ag7 Ag3 Ag10 132.34(7) . 2
Ag4 Ag3 Ag10 88.32(6) . 2
C17 Ag3 Ag6 138.5(5) 2 .
C41 Ag3 Ag6 48.0(5) . .
Ag8 Ag3 Ag6 99.35(7) . .
Ag7 Ag3 Ag6 92.87(6) . .
Ag4 Ag3 Ag6 70.06(5) . .
Ag10 Ag3 Ag6 131.41(7) 2 .
C17 Ag3 Ag11 59.3(5) 2 2
C41 Ag3 Ag11 108.9(5) . 2
Ag8 Ag3 Ag11 68.61(9) . 2
Ag7 Ag3 Ag11 56.23(9) . 2
Ag4 Ag3 Ag11 115.97(10) . 2
Ag10 Ag3 Ag11 80.77(9) 2 2
Ag6 Ag3 Ag11 147.76(9) . 2
C17 Ag3 Ag5 57.0(5) 2 .
C41 Ag3 Ag5 129.3(5) . .
Ag8 Ag3 Ag5 56.61(5) . .
Ag7 Ag3 Ag5 133.93(7) . .
Ag4 Ag3 Ag5 126.92(6) . .
Ag10 Ag3 Ag5 77.47(6) 2 .
Ag6 Ag3 Ag5 81.95(6) . .
Ag11 Ag3 Ag5 111.75(10) 2 .
O3 Ag4 C11 136.6(6) . .
O3 Ag4 C41 104.5(6) . .
C11 Ag4 C41 116.4(6) . .
O3 Ag4 C12 105.4(5) . .
C11 Ag4 C12 31.3(3) . .
C41 Ag4 C12 145.7(6) . .
O3 Ag4 O8 91.2(6) . .
C11 Ag4 O8 95.6(6) . .
C41 Ag4 O8 99.6(5) . .
C12 Ag4 O8 96.2(6) . .
O3 Ag4 C42 94.3(6) . .
C11 Ag4 C42 115.7(6) . .
C41 Ag4 C42 26.6(5) . .
C12 Ag4 C42 134.0(6) . .
O8 Ag4 C42 125.0(5) . .
O3 Ag4 Ag3 120.4(4) . .
C11 Ag4 Ag3 99.8(4) . .
C41 Ag4 Ag3 43.8(5) . .
C12 Ag4 Ag3 127.1(4) . .
O8 Ag4 Ag3 60.2(3) . .
C42 Ag4 Ag3 70.2(4) . .
O3 Ag4 Ag2 167.6(5) . .
C11 Ag4 Ag2 41.8(4) . .
C41 Ag4 Ag2 74.7(4) . .
C12 Ag4 Ag2 72.5(4) . .
O8 Ag4 Ag2 101.1(3) . .
C42 Ag4 Ag2 79.6(3) . .
Ag3 Ag4 Ag2 67.81(5) . .
C35 Ag5 O9 142.9(7) . .
C35 Ag5 Ag1 47.4(5) . .
O9 Ag5 Ag1 144.5(4) . .
C35 Ag5 Ag8 54.1(5) . .
O9 Ag5 Ag8 149.5(4) . .
Ag1 Ag5 Ag8 65.39(6) . .
C35 Ag5 Ag9 46.4(5) . .
O9 Ag5 Ag9 103.5(4) . .
Ag1 Ag5 Ag9 58.95(5) . .
Ag8 Ag5 Ag9 100.21(6) . .
C35 Ag5 Ag3 99.7(5) . .
O9 Ag5 Ag3 117.1(4) . .
Ag1 Ag5 Ag3 75.32(6) . .
Ag8 Ag5 Ag3 52.87(5) . .
Ag9 Ag5 Ag3 134.08(7) . .
C29 Ag6 O4 103.9(6) . .
C29 Ag6 C41 141.3(7) . .
O4 Ag6 C41 109.7(6) . .
C29 Ag6 Ag1 45.6(4) . .
O4 Ag6 Ag1 137.8(4) . .
C41 Ag6 Ag1 110.7(4) . .
C29 Ag6 Ag3 125.5(4) . .
O4 Ag6 Ag3 124.1(4) . .
C41 Ag6 Ag3 43.5(5) . .
Ag1 Ag6 Ag3 80.13(6) . .
O1 Ag7 C23 143.2(6) . .
O1 Ag7 C41 96.8(5) . .
C23 Ag7 C41 112.6(6) . .
O1 Ag7 C24 116.8(6) . .
C23 Ag7 C24 26.5(6) . .
C41 Ag7 C24 132.6(6) . .
O1 Ag7 Ag11 129.9(4) . 2
C23 Ag7 Ag11 60.7(5) . 2
C41 Ag7 Ag11 110.0(5) . 2
C24 Ag7 Ag11 74.1(5) . 2
O1 Ag7 Ag3 112.3(4) . .
C23 Ag7 Ag3 104.0(5) . .
C41 Ag7 Ag3 46.1(4) . .
C24 Ag7 Ag3 129.8(5) . .
Ag11 Ag7 Ag3 67.04(10) 2 .
O1 Ag7 Ag11 136.3(4) . 2
C23 Ag7 Ag11 42.7(5) . 2
C41 Ag7 Ag11 119.9(4) . 2
C24 Ag7 Ag11 54.9(5) . 2
Ag11 Ag7 Ag11 19.29(10) 2 2
Ag3 Ag7 Ag11 82.60(10) . 2
O1 Ag7 Ag2 164.6(4) . .
C23 Ag7 Ag2 40.8(5) . .
C41 Ag7 Ag2 73.2(4) . .
C24 Ag7 Ag2 66.1(4) . .
Ag11 Ag7 Ag2 65.38(10) 2 .
Ag3 Ag7 Ag2 69.39(6) . .
Ag11 Ag7 Ag2 58.67(8) 2 .
O5 Ag8 C17 118.1(6) . 2
O5 Ag8 O2 89.4(6) . .
C17 Ag8 O2 132.8(5) 2 .
O5 Ag8 C35 120.6(6) . .
C17 Ag8 C35 107.6(6) 2 .
O2 Ag8 C35 85.6(6) . .
O5 Ag8 Ag3 130.7(4) . .
C17 Ag8 Ag3 45.5(4) 2 .
O2 Ag8 Ag3 87.4(4) . .
C35 Ag8 Ag3 108.3(5) . .
O5 Ag8 Ag5 153.9(5) . .
C17 Ag8 Ag5 62.8(4) 2 .
O2 Ag8 Ag5 108.7(3) . .
C35 Ag8 Ag5 45.8(5) . .
Ag3 Ag8 Ag5 70.52(6) . .
O5 Ag8 Ag1 134.2(4) . .
C17 Ag8 Ag1 107.4(4) 2 .
O2 Ag8 Ag1 53.6(3) . .
C35 Ag8 Ag1 42.3(5) . .
Ag3 Ag8 Ag1 79.10(6) . .
Ag5 Ag8 Ag1 55.93(5) . .
C29 Ag9 C35 160.7(7) 2_556 .
C29 Ag9 C30 30.1(3) 2_556 2_556
C35 Ag9 C30 130.9(6) . 2_556
C29 Ag9 O11 98.4(5) 2_556 .
C35 Ag9 O11 99.1(6) . .
C30 Ag9 O11 121.6(5) 2_556 .
C29 Ag9 C36 145.6(6) 2_556 .
C35 Ag9 C36 26.5(6) . .
C30 Ag9 C36 119.9(6) 2_556 .
O11 Ag9 C36 90.3(5) . .
C29 Ag9 Ag1 149.4(4) 2_556 .
C35 Ag9 Ag1 45.6(5) . .
C30 Ag9 Ag1 161.8(4) 2_556 .
O11 Ag9 Ag1 74.3(3) . .
C36 Ag9 Ag1 64.9(4) . .
C29 Ag9 Ag1 42.4(4) 2_556 2_556
C35 Ag9 Ag1 152.9(5) . 2_556
C30 Ag9 Ag1 71.4(4) 2_556 2_556
O11 Ag9 Ag1 74.2(3) . 2_556
C36 Ag9 Ag1 164.4(4) . 2_556
Ag1 Ag9 Ag1 108.07(7) . 2_556
C29 Ag9 Ag5 125.8(5) 2_556 .
C35 Ag9 Ag5 43.4(5) . .
C30 Ag9 Ag5 108.0(4) 2_556 .
O11 Ag9 Ag5 130.2(3) . .
C36 Ag9 Ag5 66.8(4) . .
Ag1 Ag9 Ag5 56.11(5) . .
Ag1 Ag9 Ag5 122.10(8) 2_556 .
C23 Ag10 O10 124.0(7) . 2
C23 Ag10 C17 122.8(7) . .
O10 Ag10 C17 99.3(5) 2 .
C23 Ag10 O8 121.0(6) . 2
O10 Ag10 O8 82.5(5) 2 2
C17 Ag10 O8 98.0(5) . 2
C23 Ag10 C24 26.8(6) . .
O10 Ag10 C24 99.1(6) 2 .
C17 Ag10 C24 146.1(6) . .
O8 Ag10 C24 112.4(5) 2 .
C23 Ag10 C18 113.8(6) . .
O10 Ag10 C18 85.5(5) 2 .
C17 Ag10 C18 28.2(3) . .
O8 Ag10 C18 120.6(4) 2 .
C24 Ag10 C18 126.9(5) . .
C23 Ag10 Ag3 125.1(6) . 2
O10 Ag10 Ag3 110.8(4) 2 2
C17 Ag10 Ag3 42.2(4) . 2
O8 Ag10 Ag3 60.7(3) 2 2
C24 Ag10 Ag3 147.2(5) . 2
C18 Ag10 Ag3 70.3(3) . 2
C23 Ag10 Ag2 42.2(5) . .
O10 Ag10 Ag2 144.0(4) 2 .
C17 Ag10 Ag2 80.7(4) . .
O8 Ag10 Ag2 133.4(3) 2 .
C24 Ag10 Ag2 67.9(4) . .
C18 Ag10 Ag2 77.8(3) . .
Ag3 Ag10 Ag2 93.38(7) 2 .
C23 Ag10 Ag11 42.9(5) . 2
O10 Ag10 Ag11 140.7(4) 2 2
C17 Ag10 Ag11 118.5(4) . 2
O8 Ag10 Ag11 81.9(3) 2 2
C24 Ag10 Ag11 55.2(5) . 2
C18 Ag10 Ag11 133.1(3) . 2
Ag3 Ag10 Ag11 92.24(9) 2 2
Ag2 Ag10 Ag11 59.61(9) . 2
O6 Ag11 C11 114.0(6) 2 .
O6 Ag11 C23 85.7(6) 2 2
C11 Ag11 C23 110.5(7) . 2
O6 Ag11 Ag2 160.1(4) 2 .
C11 Ag11 Ag2 46.2(4) . .
C23 Ag11 Ag2 101.3(5) 2 .
O6 Ag11 Ag7 62.6(4) 2 2
C11 Ag11 Ag7 160.5(5) . 2
C23 Ag11 Ag7 51.3(4) 2 2
Ag2 Ag11 Ag7 135.69(15) . 2
O6 Ag11 Ag3 102.7(4) 2 2
C11 Ag11 Ag3 138.4(5) . 2
C23 Ag11 Ag3 90.5(4) 2 2
Ag2 Ag11 Ag3 95.85(12) . 2
Ag7 Ag11 Ag3 56.74(8) 2 2
O6 Ag11 Ag2 119.0(5) 2 2
C11 Ag11 Ag2 109.8(5) . 2
C23 Ag11 Ag2 39.2(5) 2 2
Ag2 Ag11 Ag2 75.38(11) . 2
Ag7 Ag11 Ag2 61.86(9) 2 2
Ag3 Ag11 Ag2 64.81(8) 2 2
C11 Ag11 C23 152.8(8) . 2
C11 Ag11 O6 112.3(6) . 2
C23 Ag11 O6 93.5(7) 2 2
C11 Ag11 Ag2 46.4(4) . .
C23 Ag11 Ag2 117.3(6) 2 .
O6 Ag11 Ag2 139.1(4) 2 .
C11 Ag11 Ag2 123.5(5) . 2
C23 Ag11 Ag2 42.1(6) 2 2
O6 Ag11 Ag2 117.8(4) 2 2
Ag2 Ag11 Ag2 78.07(11) . 2
C11 Ag11 Ag10 105.6(5) . 2
C23 Ag11 Ag10 48.3(5) 2 2
O6 Ag11 Ag10 129.2(4) 2 2
Ag2 Ag11 Ag10 91.73(12) . 2
Ag2 Ag11 Ag10 59.62(9) 2 2
C11 Ag11 Ag7 153.6(5) . 2
C23 Ag11 Ag7 50.3(5) 2 2
O6 Ag11 Ag7 56.4(4) 2 2
Ag2 Ag11 Ag7 123.78(15) . 2
Ag2 Ag11 Ag7 61.44(9) 2 2
Ag10 Ag11 Ag7 98.65(12) 2 2
O1 C1 O2 129.0(17) . .
O1 C1 C2 117.4(19) . .
O2 C1 C2 113.5(17) . .
F2' C2 F3' 105(3) . .
F2' C2 F3 123(2) . .
F3' C2 F3 49.8(18) . .
F2' C2 F1 38.1(17) . .
F3' C2 F1 137(3) . .
F3 C2 F1 122(2) . .
F2' C2 F2 70(2) . .
F3' C2 F2 48.7(19) . .
F3 C2 F2 97(2) . .
F1 C2 F2 108(2) . .
F2' C2 F1' 103(3) . .
F3' C2 F1' 103(2) . .
F3 C2 F1' 54.3(17) . .
F1 C2 F1' 76(2) . .
F2 C2 F1' 142(2) . .
F2' C2 C1 121(2) . .
F3' C2 C1 113(2) . .
F3 C2 C1 116(2) . .
F1 C2 C1 107.1(19) . .
F2 C2 C1 104.7(19) . .
F1' C2 C1 111(2) . .
O3 C3 O4 127.2(18) . .
O3 C3 C4 117.9(19) . .
O4 C3 C4 114.6(18) . .
F6 C4 F5' 137(2) . .
F6 C4 F5 106(2) . .
F5' C4 F5 43.9(16) . .
F6 C4 F6' 50.6(16) . .
F5' C4 F6' 99(2) . .
F5 C4 F6' 57.6(18) . .
F6 C4 F4 98(2) . .
F5' C4 F4 79(2) . .
F5 C4 F4 116(2) . .
F6' C4 F4 129(2) . .
F6 C4 F4' 77(2) . .
F5' C4 F4' 107(2) . .
F5 C4 F4' 140(2) . .
F6' C4 F4' 122(3) . .
F4 C4 F4' 28.1(19) . .
F6 C4 C3 109.7(19) . .
F5' C4 C3 111(2) . .
F5 C4 C3 110.0(19) . .
F6' C4 C3 112.4(19) . .
F4 C4 C3 116(2) . .
F4' C4 C3 106(2) . .
O6 C5 O5 126(2) . .
O6 C5 C6 122(2) . .
O5 C5 C6 112(2) . .
F9' C6 F7 132(3) . .
F9' C6 F7' 113(3) . .
F7 C6 F7' 65(2) . .
F9' C6 F9 77(3) . .
F7 C6 F9 100(3) . .
F7' C6 F9 39(2) . .
F9' C6 F8 34(2) . .
F7 C6 F8 112(3) . .
F7' C6 F8 137(3) . .
F9 C6 F8 108(3) . .
F9' C6 F8' 119(3) . .
F7 C6 F8' 44(2) . .
F7' C6 F8' 109(3) . .
F9 C6 F8' 143(3) . .
F8 C6 F8' 85(3) . .
F9' C6 C5 111(3) . .
F7 C6 C5 115(3) . .
F7' C6 C5 106(3) . .
F9 C6 C5 108(3) . .
F8 C6 C5 113(3) . .
F8' C6 C5 98(2) . .
O7 C7 O8 129.6(15) . .
O7 C7 C8 118.0(16) . .
O8 C7 C8 112.4(16) . .
F11' C8 F12 131(2) . .
F11' C8 F10' 116(2) . .
F12 C8 F10' 37.2(15) . .
F11' C8 F11 56.0(16) . .
F12 C8 F11 104.2(18) . .
F10' C8 F11 129(2) . .
F11' C8 F12' 105(2) . .
F12 C8 F12' 58.9(17) . .
F10' C8 F12' 95(2) . .
F11 C8 F12' 52.0(16) . .
F11' C8 F10 53.8(16) . .
F12 C8 F10 106.2(18) . .
F10' C8 F10 72.2(19) . .
F11 C8 F10 107.1(17) . .
F12' C8 F10 140(2) . .
F11' C8 C7 115.7(19) . .
F12 C8 C7 113.4(16) . .
F10' C8 C7 110.5(19) . .
F11 C8 C7 117.7(17) . .
F12' C8 C7 112.1(19) . .
F10 C8 C7 107.6(16) . .
O9 C9 O10 130.4(18) . .
O9 C9 C10 112.2(17) . .
O10 C9 C10 117.4(19) . .
F14' C10 F15' 115(3) . .
F14' C10 F13 68(2) . .
F15' C10 F13 127(3) . .
F14' C10 F13' 101(3) . .
F15' C10 F13' 103(3) . .
F13 C10 F13' 35.4(18) . .
F14' C10 F14 53.3(17) . .
F15' C10 F14 68(2) . .
F13 C10 F14 116(2) . .
F13' C10 F14 137(3) . .
F14' C10 F15 138(3) . .
F15' C10 F15 37.5(18) . .
F13 C10 F15 102(2) . .
F13' C10 F15 70(2) . .
F14 C10 F15 104(2) . .
F14' C10 C9 110(2) . .
F15' C10 C9 114(2) . .
F13 C10 C9 113(2) . .
F13' C10 C9 113(2) . .
F14 C10 C9 109.7(19) . .
F15 C10 C9 111(2) . .
C12 C11 Ag2 164.4(17) . .
C12 C11 Ag11 109.2(15) . .
Ag2 C11 Ag11 86.4(6) . .
C12 C11 Ag4 80.3(12) . .
Ag2 C11 Ag4 91.4(7) . .
Ag11 C11 Ag4 120.3(9) . .
C12 C11 Ag11 113.7(14) . .
Ag2 C11 Ag11 80.5(6) . .
Ag11 C11 Ag11 26.5(3) . .
Ag4 C11 Ag11 145.5(9) . .
C11 C12 C13 170(2) . .
C11 C12 Ag4 68.4(12) . .
C13 C12 Ag4 119.9(12) . .
C16 C13 C12 108.9(19) . .
C16 C13 C14 110(2) . .
C12 C13 C14 103.7(18) . .
C16 C13 C15 115(2) . .
C12 C13 C15 109.6(18) . .
C14 C13 C15 109(2) . .
C13 C14 H14A 109.5 . .
C13 C14 H14B 109.5 . .
H14A C14 H14B 109.5 . .
C13 C14 H14C 109.5 . .
H14A C14 H14C 109.5 . .
H14B C14 H14C 109.5 . .
C13 C15 H15A 109.5 . .
C13 C15 H15B 109.5 . .
H15A C15 H15B 109.5 . .
C13 C15 H15C 109.5 . .
H15A C15 H15C 109.5 . .
H15B C15 H15C 109.5 . .
C13 C16 H16A 109.5 . .
C13 C16 H16B 109.5 . .
H16A C16 H16B 109.5 . .
C13 C16 H16C 109.5 . .
H16A C16 H16C 109.5 . .
H16B C16 H16C 109.5 . .
C18 C17 Ag3 172.4(14) . 2
C18 C17 Ag8 101.0(12) . 2
Ag3 C17 Ag8 79.8(5) 2 2
C18 C17 Ag10 90.7(11) . .
Ag3 C17 Ag10 87.2(6) 2 .
Ag8 C17 Ag10 164.4(7) 2 .
C17 C18 C19 175.6(16) . .
C17 C18 Ag10 61.0(10) . .
C19 C18 Ag10 120.3(10) . .
C18 C19 C21 109.8(16) . .
C18 C19 C22 110.7(15) . .
C21 C19 C22 108.0(17) . .
C18 C19 C20 109.2(16) . .
C21 C19 C20 107.3(17) . .
C22 C19 C20 111.7(17) . .
C19 C20 H20A 109.5 . .
C19 C20 H20B 109.5 . .
H20A C20 H20B 109.5 . .
C19 C20 H20C 109.5 . .
H20A C20 H20C 109.5 . .
H20B C20 H20C 109.5 . .
C19 C21 H21A 109.5 . .
C19 C21 H21B 109.5 . .
H21A C21 H21B 109.5 . .
C19 C21 H21C 109.5 . .
H21A C21 H21C 109.5 . .
H21B C21 H21C 109.5 . .
C19 C22 H22A 109.5 . .
C19 C22 H22B 109.5 . .
H22A C22 H22B 109.5 . .
C19 C22 H22C 109.5 . .
H22A C22 H22C 109.5 . .
H22B C22 H22C 109.5 . .
C24 C23 Ag2 159.5(19) . .
C24 C23 Ag11 105.9(17) . 2
Ag2 C23 Ag11 94.6(9) . 2
C24 C23 Ag10 92.3(15) . .
Ag2 C23 Ag10 88.7(8) . .
Ag11 C23 Ag10 88.8(8) 2 .
C24 C23 Ag7 90.6(15) . .
Ag2 C23 Ag7 89.8(7) . .
Ag11 C23 Ag7 86.9(7) 2 .
Ag10 C23 Ag7 175.3(11) . .
C24 C23 Ag11 113.5(16) . 2
Ag2 C23 Ag11 85.7(7) . 2
Ag11 C23 Ag11 20.9(3) 2 2
Ag10 C23 Ag11 107.4(8) . 2
Ag7 C23 Ag11 68.1(5) . 2
C23 C24 C25 178(2) . .
C23 C24 Ag10 60.8(13) . .
C25 C24 Ag10 118.2(12) . .
C23 C24 Ag7 62.9(13) . .
C25 C24 Ag7 118.2(12) . .
Ag10 C24 Ag7 123.6(8) . .
C24 C25 C27 108.1(16) . .
C24 C25 C28 107.6(17) . .
C27 C25 C28 111.4(17) . .
C24 C25 C26 107.5(17) . .
C27 C25 C26 110.6(18) . .
C28 C25 C26 111.4(17) . .
C25 C26 H26A 109.5 . .
C25 C26 H26B 109.5 . .
H26A C26 H26B 109.5 . .
C25 C26 H26C 109.5 . .
H26A C26 H26C 109.5 . .
H26B C26 H26C 109.5 . .
C25 C27 H27A 109.5 . .
C25 C27 H27B 109.5 . .
H27A C27 H27B 109.5 . .
C25 C27 H27C 109.5 . .
H27A C27 H27C 109.5 . .
H27B C27 H27C 109.5 . .
C25 C28 H28A 109.5 . .
C25 C28 H28B 109.5 . .
H28A C28 H28B 109.5 . .
C25 C28 H28C 109.5 . .
H28A C28 H28C 109.5 . .
H28B C28 H28C 109.5 . .
C30 C29 Ag1 161.4(16) . .
C30 C29 Ag6 111.7(14) . .
Ag1 C29 Ag6 84.2(6) . .
C30 C29 Ag9 88.5(13) . 2_556
Ag1 C29 Ag9 90.7(7) . 2_556
Ag6 C29 Ag9 123.3(8) . 2_556
C29 C30 C31 170(2) . .
C29 C30 Ag9 61.5(11) . 2_556
C31 C30 Ag9 128.3(12) . 2_556
C30 C31 C34 110.1(17) . .
C30 C31 C33 109.3(18) . .
C34 C31 C33 102.9(19) . .
C30 C31 C32 113.0(19) . .
C34 C31 C32 114.7(19) . .
C33 C31 C32 106(2) . .
C31 C32 H32A 109.5 . .
C31 C32 H32B 109.5 . .
H32A C32 H32B 109.5 . .
C31 C32 H32C 109.5 . .
H32A C32 H32C 109.5 . .
H32B C32 H32C 109.5 . .
C31 C33 H33A 109.5 . .
C31 C33 H33B 109.5 . .
H33A C33 H33B 109.5 . .
C31 C33 H33C 109.5 . .
H33A C33 H33C 109.5 . .
H33B C33 H33C 109.5 . .
C31 C34 H34A 109.5 . .
C31 C34 H34B 109.5 . .
H34A C34 H34B 109.5 . .
C31 C34 H34C 109.5 . .
H34A C34 H34C 109.5 . .
H34B C34 H34C 109.5 . .
C36 C35 Ag1 129.4(17) . .
C36 C35 Ag5 146.1(18) . .
Ag1 C35 Ag5 84.3(7) . .
C36 C35 Ag9 95.4(15) . .
Ag1 C35 Ag9 84.8(7) . .
Ag5 C35 Ag9 90.2(7) . .
C36 C35 Ag8 96.6(15) . .
Ag1 C35 Ag8 87.1(7) . .
Ag5 C35 Ag8 80.1(6) . .
Ag9 C35 Ag8 168.0(10) . .
C35 C36 C37 175(2) . .
C35 C36 Ag9 58.1(12) . .
C37 C36 Ag9 126.8(12) . .
C36 C37 C40 108.3(16) . .
C36 C37 C38 106.8(16) . .
C40 C37 C38 107.0(16) . .
C36 C37 C39 112.5(16) . .
C40 C37 C39 104.9(17) . .
C38 C37 C39 117.0(18) . .
C37 C38 H38A 109.5 . .
C37 C38 H38B 109.5 . .
H38A C38 H38B 109.5 . .
C37 C38 H38C 109.5 . .
H38A C38 H38C 109.5 . .
H38B C38 H38C 109.5 . .
C37 C39 H39A 109.5 . .
C37 C39 H39B 109.5 . .
H39A C39 H39B 109.5 . .
C37 C39 H39C 109.5 . .
H39A C39 H39C 109.5 . .
H39B C39 H39C 109.5 . .
C37 C40 H40A 109.5 . .
C37 C40 H40B 109.5 . .
H40A C40 H40B 109.5 . .
C37 C40 H40C 109.5 . .
H40A C40 H40C 109.5 . .
H40B C40 H40C 109.5 . .
C42 C41 Ag3 170.3(15) . .
C42 C41 Ag6 100.9(13) . .
Ag3 C41 Ag6 88.4(7) . .
C42 C41 Ag4 91.0(13) . .
Ag3 C41 Ag4 85.3(6) . .
Ag6 C41 Ag4 97.9(6) . .
C42 C41 Ag7 97.3(13) . .
Ag3 C41 Ag7 77.9(6) . .
Ag6 C41 Ag7 131.9(8) . .
Ag4 C41 Ag7 126.0(7) . .
C41 C42 C43 176.8(18) . .
C41 C42 Ag4 62.3(11) . .
C43 C42 Ag4 120.1(11) . .
C44 C43 C46 117(2) . .
C44 C43 C42 111(2) . .
C46 C43 C42 107.6(19) . .
C44 C43 C45 108(2) . .
C46 C43 C45 101(2) . .
C42 C43 C45 112.3(19) . .
C43 C44 H44A 109.5 . .
C43 C44 H44B 109.5 . .
H44A C44 H44B 109.5 . .
C43 C44 H44C 109.5 . .
H44A C44 H44C 109.5 . .
H44B C44 H44C 109.5 . .
C43 C45 H45A 109.5 . .
C43 C45 H45B 109.5 . .
H45A C45 H45B 109.5 . .
C43 C45 H45C 109.5 . .
H45A C45 H45C 109.5 . .
H45B C45 H45C 109.5 . .
C43 C46 H46A 109.5 . .
C43 C46 H46B 109.5 . .
H46A C46 H46B 109.5 . .
C43 C46 H46C 109.5 . .
H46A C46 H46C 109.5 . .
H46B C46 H46C 109.5 . .
O11 C47 H47A 109.5 . .
O11 C47 H47B 109.5 . .
H47A C47 H47B 109.5 . .
O11 C47 H47C 109.5 . .
H47A C47 H47C 109.5 . .
H47B C47 H47C 109.5 . .
C1 O1 Ag7 121.0(13) . .
C1 O2 Ag8 137.9(12) . .
C3 O3 Ag4 139.0(14) . .
C3 O4 Ag6 129.4(13) . .
C5 O5 Ag8 116.8(15) . .
C5 O6 Ag11 129.7(16) . 2
C5 O6 Ag11 147.1(17) . 2
Ag11 O6 Ag11 24.31(19) 2 2
C7 O8 Ag10 119.1(11) . 2
C7 O8 Ag4 111.0(11) . .
Ag10 O8 Ag4 115.2(5) 2 .
C9 O9 Ag5 129.0(12) . .
C9 O10 Ag10 146.2(14) . 2
C47 O11 Ag9 130.1(13) . .

loop_
_geom_bond_atom_site_label_1
_geom_bond_atom_site_label_2
_geom_bond_distance
_geom_bond_site_symmetry_2
Ag1 C29 2.072(16) .
Ag1 C35 2.14(2) .
Ag1 Ag6 2.885(2) .
Ag1 Ag5 2.893(2) .
Ag1 Ag9 2.986(2) .
Ag1 Ag9 3.074(2) 2_556
Ag1 Ag8 3.175(2) .
Ag2 C23 2.07(2) .
Ag2 C11 2.085(16) .
Ag2 Ag11 2.850(4) .
Ag2 Ag11 2.874(4) .
Ag2 Ag11 3.083(4) 2
Ag2 Ag10 3.084(2) .
Ag2 Ag4 3.129(2) .
Ag2 Ag7 3.170(2) .
Ag2 Ag11 3.268(5) 2
Ag3 C17 2.063(15) 2
Ag3 C41 2.124(19) .
Ag3 Ag8 2.849(2) .
Ag3 Ag7 2.879(2) .
Ag3 Ag4 3.058(2) .
Ag3 Ag10 3.065(2) 2
Ag3 Ag6 3.082(2) .
Ag3 Ag11 3.170(4) 2
Ag3 Ag5 3.368(2) .
Ag4 O3 2.255(15) .
Ag4 C11 2.285(18) .
Ag4 C41 2.382(17) .
Ag4 C12 2.423(19) .
Ag4 O8 2.561(13) .
Ag4 C42 2.689(17) .
Ag5 C35 2.17(2) .
Ag5 O9 2.212(13) .
Ag5 Ag8 2.983(2) .
Ag5 Ag9 3.157(3) .
Ag6 C29 2.230(18) .
Ag6 O4 2.285(14) .
Ag6 C41 2.291(17) .
Ag7 O1 2.250(13) .
Ag7 C23 2.41(2) .
Ag7 C41 2.441(17) .
Ag7 C24 2.70(2) .
Ag7 Ag11 2.862(4) 2
Ag7 Ag11 3.122(5) 2
Ag8 O5 2.250(14) .
Ag8 C17 2.364(17) 2
Ag8 O2 2.438(14) .
Ag8 C35 2.453(19) .
Ag9 C29 2.245(19) 2_556
Ag9 C35 2.284(19) .
Ag9 C30 2.555(18) 2_556
Ag9 O11 2.561(15) .
Ag9 C36 2.679(19) .
Ag9 Ag1 3.074(2) 2_556
Ag10 C23 2.33(2) .
Ag10 O10 2.364(17) 2
Ag10 C17 2.369(17) .
Ag10 O8 2.490(13) 2
Ag10 C24 2.67(2) .
Ag10 C18 2.707(15) .
Ag10 Ag3 3.065(2) 2
Ag10 Ag11 3.119(5) 2
Ag11 O6 2.274(15) 2
Ag11 C11 2.317(19) .
Ag11 C23 2.69(2) 2
Ag11 Ag7 2.862(4) 2
Ag11 Ag3 3.170(4) 2
Ag11 Ag2 3.268(5) 2
Ag11 C11 2.115(19) .
Ag11 C23 2.12(2) 2
Ag11 O6 2.513(16) 2
Ag11 Ag2 3.083(4) 2
Ag11 Ag10 3.119(5) 2
Ag11 Ag7 3.122(5) 2
C1 O1 1.18(2) .
C1 O2 1.28(2) .
C1 C2 1.5350(11) .
C2 F2' 1.298(10) .
C2 F3' 1.299(10) .
C2 F3 1.300(10) .
C2 F1 1.302(10) .
C2 F2 1.306(10) .
C2 F1' 1.312(10) .
C3 O3 1.17(2) .
C3 O4 1.22(2) .
C3 C4 1.5350(11) .
C4 F6 1.298(10) .
C4 F5' 1.302(10) .
C4 F5 1.302(10) .
C4 F6' 1.302(10) .
C4 F4 1.305(10) .
C4 F4' 1.306(10) .
C5 O6 1.20(3) .
C5 O5 1.31(3) .
C5 C6 1.5352(11) .
C6 F9' 1.299(10) .
C6 F7 1.303(10) .
C6 F7' 1.304(10) .
C6 F9 1.306(10) .
C6 F8 1.306(10) .
C6 F8' 1.307(10) .
C7 O7 1.239(19) .
C7 O8 1.28(2) .
C7 C8 1.5350(11) .
C8 F11' 1.296(10) .
C8 F12 1.298(10) .
C8 F10' 1.301(10) .
C8 F11 1.306(10) .
C8 F12' 1.310(10) .
C8 F10 1.310(10) .
C9 O9 1.24(2) .
C9 O10 1.25(2) .
C9 C10 1.5351(11) .
C10 F14' 1.301(10) .
C10 F15' 1.302(10) .
C10 F13 1.303(10) .
C10 F13' 1.305(10) .
C10 F14 1.305(10) .
C10 F15 1.307(10) .
C11 C12 1.276(9) .
C12 C13 1.48(2) .
C13 C16 1.46(3) .
C13 C14 1.5350(8) .
C13 C15 1.5350(12) .
C14 H14A 0.9600 .
C14 H14B 0.9600 .
C14 H14C 0.9600 .
C15 H15A 0.9600 .
C15 H15B 0.9600 .
C15 H15C 0.9600 .
C16 H16A 0.9600 .
C16 H16B 0.9600 .
C16 H16C 0.9600 .
C17 C18 1.281(9) .
C17 Ag3 2.063(15) 2
C17 Ag8 2.364(17) 2
C18 C19 1.47(2) .
C19 C21 1.5349(11) .
C19 C22 1.5350(11) .
C19 C20 1.5350(11) .
C20 H20A 0.9600 .
C20 H20B 0.9600 .
C20 H20C 0.9600 .
C21 H21A 0.9600 .
C21 H21B 0.9600 .
C21 H21C 0.9600 .
C22 H22A 0.9600 .
C22 H22B 0.9600 .
C22 H22C 0.9600 .
C23 C24 1.20(3) .
C23 Ag11 2.12(2) 2
C23 Ag11 2.69(2) 2
C24 C25 1.51(3) .
C25 C27 1.5350(11) .
C25 C28 1.5350(12) .
C25 C26 1.5350(11) .
C26 H26A 0.9600 .
C26 H26B 0.9600 .
C26 H26C 0.9600 .
C27 H27A 0.9600 .
C27 H27B 0.9600 .
C27 H27C 0.9600 .
C28 H28A 0.9600 .
C28 H28B 0.9600 .
C28 H28C 0.9600 .
C29 C30 1.281(9) .
C29 Ag9 2.245(19) 2_556
C30 C31 1.42(2) .
C30 Ag9 2.555(18) 2_556
C31 C34 1.5348(11) .
C31 C33 1.5349(11) .
C31 C32 1.5350(12) .
C32 H32A 0.9600 .
C32 H32B 0.9600 .
C32 H32C 0.9600 .
C33 H33A 0.9600 .
C33 H33B 0.9600 .
C33 H33C 0.9600 .
C34 H34A 0.9600 .
C34 H34B 0.9600 .
C34 H34C 0.9600 .
C35 C36 1.20(2) .
C36 C37 1.51(3) .
C37 C40 1.5349(11) .
C37 C38 1.5350(12) .
C37 C39 1.5350(11) .
C38 H38A 0.9600 .
C38 H38B 0.9600 .
C38 H38C 0.9600 .
C39 H39A 0.9600 .
C39 H39B 0.9600 .
C39 H39C 0.9600 .
C40 H40A 0.9600 .
C40 H40B 0.9600 .
C40 H40C 0.9600 .
C41 C42 1.20(2) .
C42 C43 1.47(2) .
C43 C44 1.42(3) .
C43 C46 1.47(3) .
C43 C45 1.60(3) .
C44 H44A 0.9600 .
C44 H44B 0.9600 .
C44 H44C 0.9600 .
C45 H45A 0.9600 .
C45 H45B 0.9600 .
C45 H45C 0.9600 .
C46 H46A 0.9600 .
C46 H46B 0.9600 .
C46 H46C 0.9600 .
C47 O11 1.44(3) .
C47 H47A 0.9600 .
C47 H47B 0.9600 .
C47 H47C 0.9600 .
O6 Ag11 2.274(15) 2
O6 Ag11 2.513(16) 2
O8 Ag10 2.490(13) 2
O10 Ag10 2.364(17) 2
